data_4331183
loop_
_publ_author_name
'Adam C. Malcolm'
'Kyle J. Sabourin'
'Robert McDonald'
'Michael J. Ferguson'
'Eric Rivard'

_publ_contact_author_address
;
Department of Chemistry
University of Alberta
Edmonton
AB T6G 2G2
CANADA
;
_publ_contact_author_email ERIVARD@UALBERTA.CA
_publ_contact_author_name 'E. Rivard'
_publ_section_title
;
 Donor-Acceptor Complexation and Dehydrogenation Chemistry of Aminoboranes
;
_journal_name_full 'Inorganic Chemistry'
_journal_page_first 12905
_journal_page_last 12916
_journal_paper_doi 10.1021/ic3018997
_journal_volume 51
_journal_year 2012
_chemical_formula_sum 'C28 H45 B2 Cl2 N3'
_chemical_formula_weight 516.19
_chemical_name_common 5
_chemical_name_systematic
; 
 ? 
;
_space_group_IT_number 2
_symmetry_cell_setting triclinic
_symmetry_space_group_name_Hall '-P 1'
_symmetry_space_group_name_H-M 'P -1'
_atom_sites_solution_hydrogens geom
_atom_sites_solution_primary direct
_atom_sites_solution_secondary difmap
_audit_creation_method SHELXL-97
_cell_angle_alpha 77.8380(13)
_cell_angle_beta 85.7537(13)
_cell_angle_gamma 61.4232(15)
_cell_formula_units_Z 2
_cell_length_a 9.3058(3)
_cell_length_b 9.4670(3)
_cell_length_c 20.3326(7)
_cell_measurement_reflns_used 9920
_cell_measurement_temperature 173(2)
_cell_measurement_theta_max 67.52
_cell_measurement_theta_min 2.22
_cell_volume 1536.99(9)
_computing_cell_refinement 'Bruker SAINT'
_computing_data_collection 'Bruker APEX2'
_computing_data_reduction 'Bruker SAINT'
_computing_molecular_graphics 'Bruker SHELXTL'
_computing_publication_material 'Bruker SHELXTL'
_computing_structure_refinement 'SHELXL-97 (Sheldrick, 2008)'
_computing_structure_solution 'SHELXD (Schneider & Sheldrick, 2002)'
_diffrn_ambient_temperature 173(2)
_diffrn_measured_fraction_theta_full 0.952
_diffrn_measured_fraction_theta_max 0.938
_diffrn_measurement_device_type 'Bruker APEX-II CCD'
_diffrn_measurement_method '\f and \w scans'
_diffrn_radiation_monochromator graphite
_diffrn_radiation_source 'fine-focus sealed tube'
_diffrn_radiation_type CuK\a
_diffrn_radiation_wavelength 1.54178
_diffrn_reflns_av_R_equivalents 0.0117
_diffrn_reflns_av_sigmaI/netI 0.0230
_diffrn_reflns_limit_h_max 11
_diffrn_reflns_limit_h_min -11
_diffrn_reflns_limit_k_max 11
_diffrn_reflns_limit_k_min -11
_diffrn_reflns_limit_l_max 24
_diffrn_reflns_limit_l_min -24
_diffrn_reflns_number 10182
_diffrn_reflns_theta_full 67.00
_diffrn_reflns_theta_max 68.60
_diffrn_reflns_theta_min 2.22
_exptl_absorpt_coefficient_mu 2.034
_exptl_absorpt_correction_T_max 0.6974
_exptl_absorpt_correction_T_min 0.5272
_exptl_absorpt_correction_type integration
_exptl_absorpt_process_details 'SADABS (Sheldrick, 2008)'
_exptl_crystal_colour colourless
_exptl_crystal_density_diffrn 1.115
_exptl_crystal_description fragment
_exptl_crystal_F_000 556
_exptl_crystal_size_max 0.36
_exptl_crystal_size_mid 0.33
_exptl_crystal_size_min 0.19
_refine_diff_density_max 0.313
_refine_diff_density_min -0.319
_refine_diff_density_rms 0.085
_refine_ls_extinction_coef 0.0074(8)
_refine_ls_extinction_expression Fc^*^=kFc[1+0.001xFc^2^\l^3^/sin(2\q)]^-1/4^
_refine_ls_extinction_method SHELXL
_refine_ls_goodness_of_fit_ref 1.044
_refine_ls_hydrogen_treatment mixed
_refine_ls_matrix_type full
_refine_ls_number_parameters 393
_refine_ls_number_reflns 5335
_refine_ls_number_restraints 25
_refine_ls_restrained_S_all 1.047
_refine_ls_R_factor_all 0.0644
_refine_ls_R_factor_gt 0.0621
_refine_ls_shift/su_max 0.001
_refine_ls_shift/su_mean 0.000
_refine_ls_structure_factor_coef Fsqd
_refine_ls_weighting_details 'calc w=1/[\s^2^(Fo^2^)+(0.0890P)^2^+0.4994P] where P=(Fo^2^+2Fc^2^)/3'
_refine_ls_weighting_scheme calc
_refine_ls_wR_factor_gt 0.1651
_refine_ls_wR_factor_ref 0.1675
_reflns_number_gt 4978
_reflns_number_total 5335
_reflns_threshold_expression I>2\s(I)
_cod_data_source_file ic3018997_si_002_3.cif
_cod_data_source_block riv1289
_cod_database_code 4331183

loop_
_symmetry_equiv_pos_as_xyz
'x, y, z'
'-x, -y, -z'

loop_
_atom_site_label
_atom_site_type_symbol
_atom_site_fract_x
_atom_site_fract_y
_atom_site_fract_z
_atom_site_U_iso_or_equiv
_atom_site_adp_type
_atom_site_occupancy
_atom_site_symmetry_multiplicity
_atom_site_calc_flag
_atom_site_refinement_flags
_atom_site_disorder_assembly
_atom_site_disorder_group
N1 N 0.17447(16) 0.93486(17) 0.32187(7) 0.0434(3) Uani 1 1 d . . .
N2 N 0.12061(16) 0.93700(17) 0.22105(7) 0.0450(3) Uani 1 1 d . . .
N3 N 0.53361(19) 0.6172(2) 0.32039(8) 0.0562(4) Uani 1 1 d D . .
H3NA H 0.486(4) 0.609(4) 0.3630(12) 0.101(9) Uiso 1 1 d D . .
H3NB H 0.558(5) 0.698(4) 0.3283(19) 0.136(13) Uiso 1 1 d D . .
C1 C 0.23304(19) 0.8497(2) 0.27182(8) 0.0422(4) Uani 1 1 d . . .
C2 C 0.0267(2) 1.0746(2) 0.30230(9) 0.0490(4) Uani 1 1 d . . .
H2 H -0.0381 1.1541 0.3285 0.059 Uiso 1 1 calc R . .
C3 C -0.0070(2) 1.0758(2) 0.23941(9) 0.0505(4) Uani 1 1 d . . .
H3 H -0.1007 1.1565 0.2124 0.061 Uiso 1 1 calc R . .
C11 C 0.25278(19) 0.8815(2) 0.38808(8) 0.0434(4) Uani 1 1 d . . .
C12 C 0.3772(2) 0.9191(2) 0.39764(9) 0.0489(4) Uani 1 1 d . . .
C13 C 0.4565(2) 0.8558(3) 0.46085(10) 0.0561(5) Uani 1 1 d . . .
H13 H 0.5428 0.8770 0.4692 0.067 Uiso 1 1 calc R . .
C14 C 0.4122(2) 0.7636(3) 0.51120(10) 0.0592(5) Uani 1 1 d . . .
H14 H 0.4689 0.7208 0.5536 0.071 Uiso 1 1 calc R . .
C15 C 0.2864(2) 0.7325(2) 0.50077(10) 0.0562(5) Uani 1 1 d . . .
H15 H 0.2562 0.6700 0.5364 0.067 Uiso 1 1 calc R . .
C16 C 0.2027(2) 0.7913(2) 0.43867(9) 0.0475(4) Uani 1 1 d . . .
C17 C 0.4210(3) 1.0274(3) 0.34346(10) 0.0623(5) Uani 1 1 d . . .
H17 H 0.3930 1.0173 0.2987 0.075 Uiso 1 1 calc R . .
C18 C 0.3175(3) 1.2058(3) 0.35062(14) 0.0788(7) Uani 1 1 d . . .
H18A H 0.3475 1.2761 0.3164 0.095 Uiso 1 1 calc R . .
H18B H 0.3372 1.2169 0.3955 0.095 Uiso 1 1 calc R . .
H18C H 0.2014 1.2389 0.3446 0.095 Uiso 1 1 calc R . .
C19 C 0.6036(3) 0.9809(3) 0.34473(14) 0.0771(6) Uani 1 1 d . . .
H19A H 0.6233 1.0571 0.3093 0.093 Uiso 1 1 calc R . .
H19B H 0.6695 0.8687 0.3371 0.093 Uiso 1 1 calc R . .
H19C H 0.6344 0.9873 0.3886 0.093 Uiso 1 1 calc R . .
C20 C 0.0654(2) 0.7546(2) 0.42790(10) 0.0553(5) Uani 1 1 d . . .
H20 H 0.0038 0.8291 0.3855 0.066 Uiso 1 1 calc R . .
C21 C -0.0542(3) 0.7891(3) 0.48500(13) 0.0757(6) Uani 1 1 d . . .
H21A H -0.0927 0.9014 0.4912 0.091 Uiso 1 1 calc R . .
H21B H 0.0008 0.7114 0.5266 0.091 Uiso 1 1 calc R . .
H21C H -0.1478 0.7766 0.4740 0.091 Uiso 1 1 calc R . .
C22 C 0.1337(4) 0.5790(3) 0.41872(18) 0.0935(9) Uani 1 1 d . . .
H22A H 0.2108 0.5598 0.3819 0.112 Uiso 1 1 calc R . .
H22B H 0.0439 0.5606 0.4079 0.112 Uiso 1 1 calc R . .
H22C H 0.1907 0.5032 0.4604 0.112 Uiso 1 1 calc R . .
C31 C 0.1344(2) 0.8944(2) 0.15554(8) 0.0473(4) Uani 1 1 d . A .
C32 C 0.2018(2) 0.9647(3) 0.10420(9) 0.0570(5) Uani 1 1 d D . .
C33 C 0.2168(3) 0.9188(3) 0.04196(10) 0.0709(6) Uani 1 1 d . A .
H33 H 0.2637 0.9630 0.0059 0.085 Uiso 1 1 calc R . .
C34 C 0.1650(3) 0.8112(3) 0.03215(11) 0.0752(7) Uani 1 1 d . . .
H34 H 0.1749 0.7829 -0.0107 0.090 Uiso 1 1 calc R A .
C35 C 0.0995(3) 0.7446(3) 0.08353(11) 0.0712(6) Uani 1 1 d . A .
H35 H 0.0654 0.6693 0.0759 0.085 Uiso 1 1 calc R . .
C36 C 0.0813(2) 0.7844(2) 0.14717(10) 0.0569(5) Uani 1 1 d . . .
C37A C 0.2760(12) 1.0702(13) 0.1112(8) 0.0686(16) Uani 0.50 1 d PD A 1
H37A H 0.2943 1.0608 0.1601 0.082 Uiso 0.50 1 calc PR A 1
C37B C 0.2436(13) 1.0947(13) 0.1175(8) 0.0686(16) Uani 0.50 1 d PD A 2
H37B H 0.1835 1.1335 0.1583 0.082 Uiso 0.50 1 calc PR A 2
C38A C 0.1472(11) 1.2439(12) 0.0824(5) 0.084(2) Uani 0.50 1 d PD A 1
H38A H 0.0421 1.2647 0.1030 0.100 Uiso 0.50 1 calc PR A 1
H38B H 0.1361 1.2575 0.0336 0.100 Uiso 0.50 1 calc PR A 1
H38C H 0.1802 1.3217 0.0920 0.100 Uiso 0.50 1 calc PR A 1
C38B C 0.1965(13) 1.2481(13) 0.0613(5) 0.085(2) Uani 0.50 1 d PD A 2
H38D H 0.0781 1.3203 0.0609 0.102 Uiso 0.50 1 calc PR A 2
H38E H 0.2275 1.2148 0.0177 0.102 Uiso 0.50 1 calc PR A 2
H38F H 0.2540 1.3068 0.0696 0.102 Uiso 0.50 1 calc PR A 2
C39A C 0.4386(6) 1.0214(7) 0.0762(3) 0.0789(13) Uani 0.50 1 d PD A 1
H39A H 0.4804 1.0964 0.0808 0.095 Uiso 0.50 1 calc PR A 1
H39B H 0.4225 1.0275 0.0284 0.095 Uiso 0.50 1 calc PR A 1
H39C H 0.5176 0.9089 0.0970 0.095 Uiso 0.50 1 calc PR A 1
C39B C 0.4281(8) 1.0165(10) 0.1349(4) 0.110(2) Uani 0.50 1 d PD A 2
H39D H 0.4443 0.9982 0.1836 0.132 Uiso 0.50 1 calc PR A 2
H39E H 0.4705 1.0903 0.1119 0.132 Uiso 0.50 1 calc PR A 2
H39F H 0.4867 0.9113 0.1201 0.132 Uiso 0.50 1 calc PR A 2
C40 C 0.0033(3) 0.7128(3) 0.20219(12) 0.0724(6) Uani 1 1 d . A .
H40 H 0.0272 0.7308 0.2459 0.087 Uiso 1 1 calc R . .
C41 C -0.1818(4) 0.8001(4) 0.19064(17) 0.0941(8) Uani 1 1 d . . .
H41A H -0.2249 0.9181 0.1876 0.113 Uiso 1 1 calc R A .
H41B H -0.2316 0.7571 0.2282 0.113 Uiso 1 1 calc R . .
H41C H -0.2081 0.7810 0.1486 0.113 Uiso 1 1 calc R . .
C42 C 0.0691(4) 0.5293(4) 0.20771(19) 0.1028(10) Uani 1 1 d . . .
H42A H 0.0143 0.4889 0.2439 0.123 Uiso 1 1 calc R A .
H42B H 0.1873 0.4720 0.2177 0.123 Uiso 1 1 calc R . .
H42C H 0.0482 0.5088 0.1650 0.123 Uiso 1 1 calc R . .
B1 B 0.3972(3) 0.6804(3) 0.26654(12) 0.0590(6) Uani 1 1 d D . .
H1BA H 0.361(4) 0.583(3) 0.2647(15) 0.107(9) Uiso 1 1 d D . .
H1BB H 0.449(3) 0.716(3) 0.2166(12) 0.109(10) Uiso 1 1 d D . .
B2 B 0.6943(3) 0.4489(3) 0.31356(11) 0.0577(6) Uani 1 1 d D . .
H2BA H 0.741(3) 0.464(3) 0.2585(8) 0.063(6) Uiso 1 1 d D . .
H2BB H 0.796(3) 0.445(3) 0.3472(11) 0.081(7) Uiso 1 1 d D . .
H2BC H 0.652(3) 0.347(3) 0.3252(12) 0.083(7) Uiso 1 1 d D . .
Cl1S Cl 0.5916(4) 0.2902(4) 0.13482(17) 0.1273(12) Uani 0.60 1 d PDU B 1
Cl2S Cl 0.6748(4) 0.5538(3) 0.05672(11) 0.1247(8) Uani 0.60 1 d PDU B 1
C1S C 0.5653(15) 0.4889(11) 0.1155(6) 0.122(4) Uani 0.60 1 d PDU B 1
H1SA H 0.4485 0.5616 0.1021 0.146 Uiso 0.60 1 calc PR B 1
H1SB H 0.5819 0.5137 0.1584 0.146 Uiso 0.60 1 calc PR B 1
Cl3S Cl 0.5737(6) 0.3247(7) 0.1193(3) 0.1334(19) Uani 0.40 1 d PDU C 2
Cl4S Cl 0.7247(6) 0.5018(6) 0.08514(18) 0.1294(12) Uani 0.40 1 d PDU C 2
C2S C 0.5608(13) 0.5049(14) 0.1246(6) 0.087(3) Uani 0.40 1 d PDU C 2
H2SA H 0.4589 0.5980 0.1021 0.105 Uiso 0.40 1 calc PR C 2
H2SB H 0.5637 0.5134 0.1721 0.105 Uiso 0.40 1 calc PRD C 2

loop_
_atom_site_aniso_label
_atom_site_aniso_U_11
_atom_site_aniso_U_22
_atom_site_aniso_U_33
_atom_site_aniso_U_23
_atom_site_aniso_U_13
_atom_site_aniso_U_12
N1 0.0403(7) 0.0413(7) 0.0462(7) -0.0199(6) -0.0009(5) -0.0129(6)
N2 0.0390(7) 0.0450(7) 0.0467(7) -0.0180(6) -0.0033(5) -0.0124(6)
N3 0.0459(8) 0.0537(9) 0.0550(9) -0.0227(7) -0.0055(7) -0.0068(7)
C1 0.0391(8) 0.0428(8) 0.0457(8) -0.0180(7) -0.0012(6) -0.0162(7)
C2 0.0410(8) 0.0427(9) 0.0571(10) -0.0214(7) 0.0013(7) -0.0104(7)
C3 0.0391(8) 0.0445(9) 0.0589(10) -0.0168(7) -0.0038(7) -0.0093(7)
C11 0.0412(8) 0.0422(8) 0.0445(8) -0.0219(7) 0.0006(6) -0.0128(7)
C12 0.0486(9) 0.0529(9) 0.0501(9) -0.0263(8) 0.0040(7) -0.0220(8)
C13 0.0500(10) 0.0676(12) 0.0571(10) -0.0291(9) -0.0020(8) -0.0260(9)
C14 0.0578(11) 0.0643(11) 0.0509(10) -0.0182(9) -0.0086(8) -0.0214(9)
C15 0.0590(10) 0.0548(10) 0.0514(10) -0.0141(8) -0.0008(8) -0.0226(9)
C16 0.0442(8) 0.0438(9) 0.0519(9) -0.0206(7) 0.0011(7) -0.0145(7)
C17 0.0729(13) 0.0766(13) 0.0560(11) -0.0235(9) 0.0018(9) -0.0460(12)
C18 0.0799(15) 0.0662(13) 0.0922(17) -0.0061(12) -0.0125(12) -0.0380(13)
C19 0.0775(15) 0.0883(16) 0.0871(16) -0.0340(13) 0.0184(12) -0.0519(14)
C20 0.0528(10) 0.0523(10) 0.0636(11) -0.0151(8) -0.0013(8) -0.0253(9)
C21 0.0561(12) 0.0844(16) 0.0910(16) -0.0280(13) 0.0121(11) -0.0340(12)
C22 0.0813(16) 0.0737(16) 0.147(3) -0.0535(17) 0.0101(17) -0.0420(14)
C31 0.0425(8) 0.0484(9) 0.0447(9) -0.0162(7) -0.0070(7) -0.0127(7)
C32 0.0497(10) 0.0657(11) 0.0495(10) -0.0098(8) -0.0079(8) -0.0218(9)
C33 0.0622(12) 0.0862(15) 0.0462(10) -0.0122(10) -0.0011(9) -0.0211(11)
C34 0.0837(15) 0.0727(14) 0.0505(11) -0.0261(10) -0.0113(10) -0.0149(12)
C35 0.0894(15) 0.0579(12) 0.0619(12) -0.0210(10) -0.0232(11) -0.0244(11)
C36 0.0595(11) 0.0536(10) 0.0551(10) -0.0144(8) -0.0144(8) -0.0213(9)
C37A 0.063(4) 0.085(3) 0.064(3) -0.007(2) -0.002(3) -0.042(3)
C37B 0.063(4) 0.085(3) 0.064(3) -0.007(2) -0.002(3) -0.042(3)
C38A 0.089(5) 0.069(4) 0.107(7) -0.028(4) 0.018(4) -0.048(4)
C38B 0.107(7) 0.071(4) 0.084(5) -0.017(3) 0.011(4) -0.048(5)
C39A 0.070(3) 0.082(3) 0.096(4) -0.018(3) 0.004(3) -0.044(3)
C39B 0.082(4) 0.133(6) 0.139(6) -0.037(5) -0.008(4) -0.065(4)
C40 0.0882(15) 0.0831(15) 0.0645(12) -0.0117(11) -0.0143(11) -0.0544(14)
C41 0.0842(17) 0.0830(18) 0.113(2) -0.0279(16) 0.0151(15) -0.0361(15)
C42 0.0851(18) 0.0772(17) 0.139(3) 0.0127(17) -0.0208(17) -0.0434(15)
B1 0.0465(11) 0.0525(11) 0.0665(13) -0.0325(10) -0.0104(9) -0.0046(9)
B2 0.0450(10) 0.0538(12) 0.0550(11) -0.0182(9) -0.0008(9) -0.0050(9)
Cl1S 0.1562(19) 0.0867(12) 0.1335(19) -0.0095(11) -0.0712(16) -0.0479(11)
Cl2S 0.1407(18) 0.0978(12) 0.1032(15) -0.0375(11) 0.0266(13) -0.0273(11)
C1S 0.128(7) 0.073(4) 0.135(8) -0.042(5) 0.034(5) -0.020(4)
Cl3S 0.167(4) 0.118(3) 0.121(3) -0.046(3) 0.048(3) -0.069(3)
Cl4S 0.168(3) 0.145(3) 0.103(2) -0.048(2) 0.019(2) -0.089(3)
C2S 0.069(5) 0.087(6) 0.063(4) -0.052(4) -0.010(3) 0.013(4)

loop_
_atom_type_symbol
_atom_type_description
_atom_type_scat_dispersion_real
_atom_type_scat_dispersion_imag
_atom_type_scat_source
C C 0.0181 0.0091 'International Tables Vol C Tables 4.2.6.8 and 6.1.1.4'
H H 0.0000 0.0000 'International Tables Vol C Tables 4.2.6.8 and 6.1.1.4'
B B 0.0090 0.0039 'International Tables Vol C Tables 4.2.6.8 and 6.1.1.4'
N N 0.0311 0.0180 'International Tables Vol C Tables 4.2.6.8 and 6.1.1.4'
Cl Cl 0.3639 0.7018 'International Tables Vol C Tables 4.2.6.8 and 6.1.1.4'

loop_
_geom_angle_atom_site_label_1
_geom_angle_atom_site_label_2
_geom_angle_atom_site_label_3
_geom_angle
C1 N1 C2 110.79(13)
C1 N1 C11 124.09(13)
C2 N1 C11 125.05(13)
C1 N2 C3 110.58(13)
C1 N2 C31 124.55(13)
C3 N2 C31 124.83(14)
B1 N3 B2 115.48(15)
B1 N3 H3NA 107.2(19)
B2 N3 H3NA 111.7(19)
B1 N3 H3NB 114(2)
B2 N3 H3NB 113(2)
H3NA N3 H3NB 93(3)
N2 C1 N1 104.89(13)
N2 C1 B1 122.89(14)
N1 C1 B1 132.21(15)
C3 C2 N1 106.71(14)
C2 C3 N2 107.02(15)
C16 C11 C12 123.30(15)
C16 C11 N1 117.97(15)
C12 C11 N1 118.71(15)
C13 C12 C11 116.67(17)
C13 C12 C17 121.04(17)
C11 C12 C17 122.26(16)
C14 C13 C12 121.30(17)
C13 C14 C15 120.62(17)
C14 C15 C16 121.00(19)
C11 C16 C15 117.06(16)
C11 C16 C20 122.66(16)
C15 C16 C20 120.28(17)
C12 C17 C18 109.18(18)
C12 C17 C19 113.56(19)
C18 C17 C19 109.62(19)
C16 C20 C22 110.70(17)
C16 C20 C21 111.58(17)
C22 C20 C21 111.1(2)
C32 C31 C36 123.19(16)
C32 C31 N2 118.15(16)
C36 C31 N2 118.66(16)
C31 C32 C33 116.9(2)
C31 C32 C37A 126.1(6)
C33 C32 C37A 116.6(6)
C31 C32 C37B 118.7(6)
C33 C32 C37B 124.2(6)
C34 C33 C32 121.2(2)
C35 C34 C33 120.38(19)
C34 C35 C36 121.6(2)
C31 C36 C35 116.8(2)
C31 C36 C40 123.05(17)
C35 C36 C40 120.18(19)
C32 C37A C38A 105.0(8)
C32 C37A C39A 112.5(8)
C38A C37A C39A 112.8(9)
C32 C37B C38B 116.8(10)
C32 C37B C39B 110.3(7)
C38B C37B C39B 108.5(9)
C36 C40 C42 112.6(2)
C36 C40 C41 110.3(2)
C42 C40 C41 109.2(2)
N3 B1 C1 116.93(15)
N3 B1 H1BA 110.8(16)
C1 B1 H1BA 108.7(16)
N3 B1 H1BB 106.1(16)
C1 B1 H1BB 102.4(12)
H1BA B1 H1BB 111.7(19)
N3 B2 H2BA 108.4(11)
N3 B2 H2BB 104.3(13)
H2BA B2 H2BB 103.6(16)
N3 B2 H2BC 105.4(13)
H2BA B2 H2BC 112.3(17)
H2BB B2 H2BC 122.1(18)
Cl2S C1S Cl1S 124.5(6)
Cl4S C2S Cl3S 103.7(6)

loop_
_geom_bond_atom_site_label_1
_geom_bond_atom_site_label_2
_geom_bond_distance
N1 C1 1.351(2)
N1 C2 1.385(2)
N1 C11 1.451(2)
N2 C1 1.348(2)
N2 C3 1.387(2)
N2 C31 1.451(2)
N3 B1 1.540(3)
N3 B2 1.605(2)
N3 H3NA 0.95(2)
N3 H3NB 0.95(2)
C1 B1 1.618(2)
C2 C3 1.336(3)
C11 C16 1.394(3)
C11 C12 1.400(2)
C12 C13 1.396(3)
C12 C17 1.513(3)
C13 C14 1.373(3)
C14 C15 1.376(3)
C15 C16 1.395(3)
C16 C20 1.516(3)
C17 C18 1.525(3)
C17 C19 1.539(3)
C20 C22 1.519(3)
C20 C21 1.521(3)
C31 C32 1.391(3)
C31 C36 1.392(3)
C32 C33 1.399(3)
C32 C37A 1.493(10)
C32 C37B 1.533(11)
C33 C34 1.371(4)
C34 C35 1.363(4)
C35 C36 1.399(3)
C36 C40 1.507(3)
C37A C38A 1.515(11)
C37A C39A 1.523(11)
C37B C38B 1.540(11)
C37B C39B 1.545(11)
C40 C42 1.522(4)
C40 C41 1.524(4)
B1 H1BA 1.13(2)
B1 H1BB 1.15(2)
B2 H2BA 1.176(15)
B2 H2BB 1.192(15)
B2 H2BC 1.179(15)
Cl1S C1S 1.737(8)
Cl2S C1S 1.719(8)
Cl3S C2S 1.678(11)
Cl4S C2S 1.661(11)

loop_
_geom_torsion_atom_site_label_1
_geom_torsion_atom_site_label_2
_geom_torsion_atom_site_label_3
_geom_torsion_atom_site_label_4
_geom_torsion
C3 N2 C1 N1 0.1(2)
C31 N2 C1 N1 178.08(16)
C3 N2 C1 B1 179.91(18)
C31 N2 C1 B1 -2.1(3)
C2 N1 C1 N2 -0.16(19)
C11 N1 C1 N2 176.94(15)
C2 N1 C1 B1 -180.0(2)
C11 N1 C1 B1 -2.9(3)
C1 N1 C2 C3 0.2(2)
C11 N1 C2 C3 -176.88(16)
N1 C2 C3 N2 -0.1(2)
C1 N2 C3 C2 0.0(2)
C31 N2 C3 C2 -177.96(17)
C1 N1 C11 C16 -93.1(2)
C2 N1 C11 C16 83.6(2)
C1 N1 C11 C12 85.3(2)
C2 N1 C11 C12 -98.0(2)
C16 C11 C12 C13 2.5(2)
N1 C11 C12 C13 -175.80(14)
C16 C11 C12 C17 -175.48(16)
N1 C11 C12 C17 6.2(2)
C11 C12 C13 C14 -1.0(3)
C17 C12 C13 C14 177.02(18)
C12 C13 C14 C15 -0.7(3)
C13 C14 C15 C16 1.1(3)
C12 C11 C16 C15 -2.2(2)
N1 C11 C16 C15 176.12(14)
C12 C11 C16 C20 178.71(15)
N1 C11 C16 C20 -3.0(2)
C14 C15 C16 C11 0.4(3)
C14 C15 C16 C20 179.48(17)
C13 C12 C17 C18 -88.2(2)
C11 C12 C17 C18 89.7(2)
C13 C12 C17 C19 34.4(3)
C11 C12 C17 C19 -147.69(18)
C11 C16 C20 C22 102.7(2)
C15 C16 C20 C22 -76.4(2)
C11 C16 C20 C21 -133.01(19)
C15 C16 C20 C21 47.9(2)
C1 N2 C31 C32 -93.8(2)
C3 N2 C31 C32 83.9(2)
C1 N2 C31 C36 85.6(2)
C3 N2 C31 C36 -96.7(2)
C36 C31 C32 C33 -0.7(3)
N2 C31 C32 C33 178.69(16)
C36 C31 C32 C37A -173.6(5)
N2 C31 C32 C37A 5.7(6)
C36 C31 C32 C37B 175.2(5)
N2 C31 C32 C37B -5.4(5)
C31 C32 C33 C34 0.9(3)
C37A C32 C33 C34 174.5(5)
C37B C32 C33 C34 -174.8(5)
C32 C33 C34 C35 -0.9(3)
C33 C34 C35 C36 0.7(3)
C32 C31 C36 C35 0.4(3)
N2 C31 C36 C35 -178.92(16)
C32 C31 C36 C40 -177.90(18)
N2 C31 C36 C40 2.7(3)
C34 C35 C36 C31 -0.4(3)
C34 C35 C36 C40 178.0(2)
C31 C32 C37A C38A -102.9(9)
C33 C32 C37A C38A 84.2(9)
C31 C32 C37A C39A 134.1(8)
C33 C32 C37A C39A -38.8(11)
C31 C32 C37B C38B -136.5(8)
C33 C32 C37B C38B 39.1(10)
C31 C32 C37B C39B 99.0(9)
C33 C32 C37B C39B -85.4(10)
C31 C36 C40 C42 -135.8(2)
C35 C36 C40 C42 45.9(3)
C31 C36 C40 C41 101.9(2)
C35 C36 C40 C41 -76.4(3)
B2 N3 B1 C1 179.90(19)
N2 C1 B1 N3 165.22(18)
N1 C1 B1 N3 -15.0(3)
